data_7005504
loop_
_publ_author_name
'Sebastian Burck'
'Dietrich Gudat'
'Martin Nieger'
'J\"urgen Tirre\'e'

_publ_section_title
;
 Structures, dynamic behaviour, and reactivity of
 P-cyclopentadienyl-substituted 1,3,2-diazaphospholenes
;
_journal_issue 19
_journal_name_full 'Dalton Transactions'
_journal_page_first 1891
_journal_paper_doi 10.1039/b702720f
_journal_year 2007
_chemical_formula_moiety 'C31 H41 N2 P - thf'
_chemical_formula_sum 'C35 H49 N2 O P'
_chemical_formula_weight 544.73
_chemical_name_common
;2-Cyclopentadienyl-1,3-bis-(2,6-diisopropyl-phenyl)-1,3,2-
diazaphospholene
;
_chemical_name_systematic
;
2-Cyclopentadienyl-1,3-bis-(2,6-diisopropyl-phenyl)-1,3,2-diazaphospholene
;
_space_group_IT_number 14
_symmetry_cell_setting monoclinic
_symmetry_space_group_name_Hall '-P 2yn'
_symmetry_space_group_name_H-M 'P 1 21/n 1'
_atom_sites_solution_hydrogens geom
_atom_sites_solution_primary direct
_atom_sites_solution_secondary difmap
_audit_creation_method SHELXL-97
_cell_angle_alpha 90.00
_cell_angle_beta 98.506(1)
_cell_angle_gamma 90.00
_cell_formula_units_Z 4
_cell_length_a 9.9003(2)
_cell_length_b 18.4544(4)
_cell_length_c 17.5559(4)
_cell_measurement_reflns_used 5906
_cell_measurement_temperature 123(2)
_cell_measurement_theta_max 27.5
_cell_measurement_theta_min 1
_cell_volume 3172.25(12)
_computing_cell_refinement DENZO-SMN
_computing_data_collection Collect
_computing_data_reduction DENZO-SMN
_computing_molecular_graphics SHELXTL-NT
_computing_publication_material 'SHELXL-97 (Sheldrick, 1997)'
_computing_structure_refinement 'SHELXL-97 (Sheldrick, 1997)'
_computing_structure_solution 'SHELXS-97 (Sheldrick, 1990)'
_diffrn_ambient_temperature 123(2)
_diffrn_measured_fraction_theta_full 0.993
_diffrn_measured_fraction_theta_max 0.967
_diffrn_measurement_device_type 'Nonius KappaCCD'
_diffrn_measurement_method 'rotation in phi and omega, 2 deg.'
_diffrn_radiation_monochromator graphite
_diffrn_radiation_source 'fine-focus sealed tube'
_diffrn_radiation_type MoK\a
_diffrn_radiation_wavelength 0.71073
_diffrn_reflns_av_R_equivalents 0.0280
_diffrn_reflns_av_sigmaI/netI 0.0421
_diffrn_reflns_limit_h_max 12
_diffrn_reflns_limit_h_min -12
_diffrn_reflns_limit_k_max 21
_diffrn_reflns_limit_k_min -23
_diffrn_reflns_limit_l_max 22
_diffrn_reflns_limit_l_min -22
_diffrn_reflns_number 17886
_diffrn_reflns_theta_full 25.00
_diffrn_reflns_theta_max 27.48
_diffrn_reflns_theta_min 3.03
_exptl_absorpt_coefficient_mu 0.115
_exptl_absorpt_correction_type none
_exptl_crystal_colour yellow
_exptl_crystal_density_diffrn 1.141
_exptl_crystal_density_meas ?
_exptl_crystal_density_method 'not measured'
_exptl_crystal_description blocks
_exptl_crystal_F_000 1184
_exptl_crystal_size_max 0.60
_exptl_crystal_size_mid 0.50
_exptl_crystal_size_min 0.40
_refine_diff_density_max 0.660
_refine_diff_density_min -0.680
_refine_diff_density_rms 0.061
_refine_ls_extinction_method none
_refine_ls_goodness_of_fit_ref 1.095
_refine_ls_hydrogen_treatment riding
_refine_ls_matrix_type full
_refine_ls_number_parameters 352
_refine_ls_number_reflns 7035
_refine_ls_number_restraints 36
_refine_ls_restrained_S_all 1.181
_refine_ls_R_factor_all 0.0736
_refine_ls_R_factor_gt 0.0562
_refine_ls_shift/su_max 0.000
_refine_ls_shift/su_mean 0.000
_refine_ls_structure_factor_coef Fsqd
_refine_ls_weighting_details 'calc w=1/[\s^2^(Fo^2^)+(0.1071P)^2^+0.8501P] where P=(Fo^2^+2Fc^2^)/3'
_refine_ls_weighting_scheme calc
_refine_ls_wR_factor_gt 0.1680
_refine_ls_wR_factor_ref 0.1798
_reflns_number_gt 5364
_reflns_number_total 7035
_reflns_threshold_expression >2sigma(I)
_cod_data_source_file b702720f.txt
_cod_data_source_block gudat94
_cod_depositor_comments
;
The following automatic conversions were performed:

'_exptl_crystal_density_meas' value 'none' was changed to '?' - the
value is perceived as not measured.

Automatic conversion script
Id: cif_fix_values 3008 2015-01-20 13:52:24Z robertas 
;
_cod_original_sg_symbol_H-M 'P2(1)/n '
_cod_database_code 7005504

loop_
_symmetry_equiv_pos_as_xyz
'x, y, z'
'-x+1/2, y+1/2, -z+1/2'
'-x, -y, -z'
'x-1/2, -y-1/2, z-1/2'

loop_
_atom_site_label
_atom_site_type_symbol
_atom_site_fract_x
_atom_site_fract_y
_atom_site_fract_z
_atom_site_U_iso_or_equiv
_atom_site_adp_type
_atom_site_occupancy
_atom_site_symmetry_multiplicity
_atom_site_calc_flag
_atom_site_refinement_flags
_atom_site_disorder_assembly
_atom_site_disorder_group
P1 P 0.28645(5) 0.58690(3) 0.32319(3) 0.01837(16) Uani 1 1 d . . .
N2 N 0.33878(16) 0.52304(8) 0.39226(9) 0.0191(3) Uani 1 1 d . . .
C3 C 0.37597(18) 0.55476(10) 0.46563(11) 0.0191(4) Uani 1 1 d . . .
H3 H 0.3898 0.5280 0.5124 0.023 Uiso 1 1 calc R . .
C4 C 0.38952(19) 0.62640(10) 0.46189(11) 0.0196(4) Uani 1 1 d . . .
H4 H 0.4153 0.6565 0.5055 0.024 Uiso 1 1 calc R . .
N5 N 0.36117(16) 0.65256(8) 0.38547(9) 0.0198(4) Uani 1 1 d . . .
C6 C 0.34218(19) 0.44638(10) 0.37954(11) 0.0189(4) Uani 1 1 d . . .
C7 C 0.2572(2) 0.40015(10) 0.41517(12) 0.0208(4) Uani 1 1 d . . .
C8 C 0.2652(2) 0.32605(11) 0.40284(13) 0.0264(5) Uani 1 1 d . . .
H8 H 0.2104 0.2942 0.4278 0.032 Uiso 1 1 calc R . .
C9 C 0.3513(2) 0.29753(12) 0.35507(14) 0.0307(5) Uani 1 1 d . . .
H9 H 0.3529 0.2468 0.3460 0.037 Uiso 1 1 calc R . .
C10 C 0.4345(2) 0.34331(11) 0.32081(13) 0.0274(5) Uani 1 1 d . . .
H10 H 0.4934 0.3234 0.2881 0.033 Uiso 1 1 calc R . .
C11 C 0.4346(2) 0.41792(10) 0.33289(12) 0.0221(4) Uani 1 1 d . . .
C12 C 0.5346(2) 0.46493(12) 0.29721(13) 0.0261(5) Uani 1 1 d . . .
H12 H 0.5331 0.5144 0.3203 0.031 Uiso 1 1 calc R . .
C13 C 0.6813(2) 0.43595(14) 0.31533(16) 0.0377(6) Uani 1 1 d . . .
H13A H 0.7428 0.4675 0.2915 0.057 Uiso 1 1 calc R . .
H13B H 0.6851 0.3867 0.2948 0.057 Uiso 1 1 calc R . .
H13C H 0.7094 0.4351 0.3712 0.057 Uiso 1 1 calc R . .
C14 C 0.4930(3) 0.47251(14) 0.21037(14) 0.0368(6) Uani 1 1 d . . .
H14A H 0.5594 0.5031 0.1893 0.055 Uiso 1 1 calc R . .
H14B H 0.4023 0.4948 0.1997 0.055 Uiso 1 1 calc R . .
H14C H 0.4906 0.4245 0.1863 0.055 Uiso 1 1 calc R . .
C15 C 0.1595(2) 0.42746(11) 0.46824(12) 0.0231(4) Uani 1 1 d . . .
H15 H 0.1545 0.4815 0.4639 0.028 Uiso 1 1 calc R . .
C16 C 0.0146(2) 0.39708(12) 0.44637(14) 0.0294(5) Uani 1 1 d . . .
H16A H -0.0445 0.4161 0.4818 0.044 Uiso 1 1 calc R . .
H16B H 0.0173 0.3441 0.4497 0.044 Uiso 1 1 calc R . .
H16C H -0.0216 0.4116 0.3936 0.044 Uiso 1 1 calc R . .
C17 C 0.2140(3) 0.40809(12) 0.55211(13) 0.0322(5) Uani 1 1 d . . .
H17A H 0.1506 0.4260 0.5857 0.048 Uiso 1 1 calc R . .
H17B H 0.3037 0.4305 0.5670 0.048 Uiso 1 1 calc R . .
H17C H 0.2225 0.3553 0.5573 0.048 Uiso 1 1 calc R . .
C18 C 0.36530(19) 0.72773(10) 0.36572(12) 0.0208(4) Uani 1 1 d . . .
C19 C 0.2872(2) 0.77890(11) 0.40031(12) 0.0239(4) Uani 1 1 d . . .
C20 C 0.2925(2) 0.85108(11) 0.37795(13) 0.0296(5) Uani 1 1 d . . .
H20 H 0.2436 0.8865 0.4022 0.036 Uiso 1 1 calc R . .
C21 C 0.3676(2) 0.87261(12) 0.32108(15) 0.0342(5) Uani 1 1 d . . .
H21 H 0.3667 0.9218 0.3051 0.041 Uiso 1 1 calc R . .
C22 C 0.4436(2) 0.82205(12) 0.28788(14) 0.0321(5) Uani 1 1 d . . .
H22 H 0.4951 0.8371 0.2491 0.039 Uiso 1 1 calc R . .
C23 C 0.4464(2) 0.74924(11) 0.31006(13) 0.0258(5) Uani 1 1 d . . .
C24 C 0.5395(2) 0.69727(12) 0.27514(15) 0.0339(5) Uani 1 1 d . . .
H24 H 0.5388 0.6500 0.3029 0.041 Uiso 1 1 calc R . .
C25 C 0.4884(3) 0.68339(15) 0.18972(16) 0.0461(7) Uani 1 1 d . . .
H25A H 0.5506 0.6499 0.1691 0.069 Uiso 1 1 calc R . .
H25B H 0.4852 0.7293 0.1614 0.069 Uiso 1 1 calc R . .
H25C H 0.3967 0.6622 0.1840 0.069 Uiso 1 1 calc R . .
C26 C 0.6869(3) 0.72520(16) 0.2863(2) 0.0536(8) Uani 1 1 d . . .
H26A H 0.7449 0.6906 0.2638 0.080 Uiso 1 1 calc R . .
H26B H 0.7200 0.7305 0.3415 0.080 Uiso 1 1 calc R . .
H26C H 0.6900 0.7723 0.2608 0.080 Uiso 1 1 calc R . .
C27 C 0.2002(2) 0.75983(11) 0.46207(12) 0.0267(5) Uani 1 1 d . . .
H27 H 0.1914 0.7059 0.4636 0.032 Uiso 1 1 calc R . .
C28 C 0.0558(2) 0.79215(13) 0.44560(15) 0.0369(6) Uani 1 1 d . . .
H28A H 0.0037 0.7779 0.4865 0.055 Uiso 1 1 calc R . .
H28B H 0.0096 0.7741 0.3960 0.055 Uiso 1 1 calc R . .
H28C H 0.0619 0.8451 0.4438 0.055 Uiso 1 1 calc R . .
C29 C 0.2698(3) 0.78534(14) 0.54158(14) 0.0378(6) Uani 1 1 d . . .
H29A H 0.2128 0.7723 0.5806 0.057 Uiso 1 1 calc R . .
H29B H 0.2818 0.8380 0.5410 0.057 Uiso 1 1 calc R . .
H29C H 0.3592 0.7619 0.5538 0.057 Uiso 1 1 calc R . .
C30 C 0.0946(2) 0.59872(11) 0.33404(12) 0.0226(4) Uani 1 1 d . . .
H30 H 0.0746 0.6043 0.3879 0.027 Uiso 1 1 calc R . .
C31 C 0.0546(2) 0.66002(12) 0.28195(13) 0.0262(4) Uani 1 1 d . . .
H31 H 0.0718 0.7097 0.2937 0.031 Uiso 1 1 calc R . .
C32 C -0.0108(2) 0.63368(13) 0.21429(14) 0.0324(5) Uani 1 1 d . . .
H32 H -0.0427 0.6618 0.1699 0.039 Uiso 1 1 calc R . .
C33 C -0.0241(2) 0.55639(13) 0.22050(14) 0.0330(5) Uani 1 1 d . . .
H33 H -0.0664 0.5252 0.1809 0.040 Uiso 1 1 calc R . .
C34 C 0.0329(2) 0.53530(12) 0.29142(13) 0.0268(5) Uani 1 1 d . . .
H34 H 0.0332 0.4872 0.3108 0.032 Uiso 1 1 calc R . .
O1T O 0.2671(6) 1.0957(3) 0.5702(4) 0.1812(19) Uani 1 1 d DU . .
C1T C 0.3266(8) 1.1294(3) 0.5029(4) 0.149(2) Uani 1 1 d DU . .
H1T1 H 0.2606 1.1627 0.4729 0.178 Uiso 1 1 calc R . .
H1T2 H 0.4123 1.1559 0.5208 0.178 Uiso 1 1 calc R . .
C2T C 0.3509(9) 1.0674(4) 0.4592(5) 0.184(3) Uani 1 1 d DU . .
H2T1 H 0.4501 1.0574 0.4648 0.220 Uiso 1 1 calc R . .
H2T2 H 0.3169 1.0758 0.4040 0.220 Uiso 1 1 calc R . .
C3T C 0.2815(8) 1.0071(3) 0.4865(4) 0.157(2) Uani 1 1 d DU . .
H3T1 H 0.2277 0.9817 0.4425 0.189 Uiso 1 1 calc R . .
H3T2 H 0.3489 0.9726 0.5133 0.189 Uiso 1 1 calc R . .
C4T C 0.2012(7) 1.0294(3) 0.5333(4) 0.136(2) Uani 1 1 d DU . .
H4T1 H 0.1914 0.9919 0.5725 0.163 Uiso 1 1 calc R . .
H4T2 H 0.1096 1.0408 0.5050 0.163 Uiso 1 1 calc R . .

loop_
_atom_site_aniso_label
_atom_site_aniso_U_11
_atom_site_aniso_U_22
_atom_site_aniso_U_33
_atom_site_aniso_U_23
_atom_site_aniso_U_13
_atom_site_aniso_U_12
P1 0.0179(3) 0.0201(3) 0.0176(3) 0.00113(19) 0.00422(19) 0.00090(18)
N2 0.0204(8) 0.0181(8) 0.0186(8) -0.0004(6) 0.0026(6) 0.0029(6)
C3 0.0172(9) 0.0213(10) 0.0183(9) 0.0009(7) 0.0012(7) 0.0023(7)
C4 0.0186(9) 0.0196(9) 0.0200(10) -0.0005(8) 0.0012(7) 0.0016(7)
N5 0.0194(8) 0.0199(8) 0.0200(8) 0.0022(6) 0.0028(6) -0.0011(6)
C6 0.0171(9) 0.0183(9) 0.0204(10) -0.0004(7) -0.0002(7) 0.0028(7)
C7 0.0178(9) 0.0225(10) 0.0216(10) 0.0004(8) 0.0009(8) 0.0022(7)
C8 0.0253(10) 0.0206(10) 0.0332(12) 0.0001(9) 0.0038(9) -0.0003(8)
C9 0.0304(11) 0.0206(10) 0.0413(13) -0.0062(9) 0.0057(10) 0.0009(9)
C10 0.0249(10) 0.0250(11) 0.0330(12) -0.0087(9) 0.0065(9) 0.0025(8)
C11 0.0173(9) 0.0244(10) 0.0245(10) -0.0042(8) 0.0022(8) 0.0011(8)
C12 0.0211(10) 0.0270(10) 0.0314(11) -0.0073(9) 0.0080(9) -0.0014(8)
C13 0.0231(11) 0.0408(13) 0.0510(15) -0.0114(12) 0.0117(11) 0.0005(10)
C14 0.0395(13) 0.0416(13) 0.0321(13) -0.0037(10) 0.0143(11) -0.0043(11)
C15 0.0238(10) 0.0216(10) 0.0250(10) 0.0024(8) 0.0074(8) 0.0003(8)
C16 0.0234(11) 0.0326(12) 0.0335(12) 0.0032(9) 0.0083(9) 0.0002(9)
C17 0.0360(12) 0.0359(12) 0.0256(12) 0.0017(9) 0.0071(10) -0.0042(10)
C18 0.0190(9) 0.0184(9) 0.0239(10) 0.0029(8) 0.0001(8) -0.0021(7)
C19 0.0236(10) 0.0225(10) 0.0244(10) 0.0004(8) -0.0007(8) -0.0010(8)
C20 0.0324(12) 0.0209(10) 0.0344(12) -0.0004(9) 0.0014(10) 0.0003(9)
C21 0.0367(13) 0.0210(11) 0.0437(14) 0.0087(10) 0.0019(11) -0.0019(9)
C22 0.0299(11) 0.0314(12) 0.0355(13) 0.0124(10) 0.0062(10) -0.0035(9)
C23 0.0198(10) 0.0270(11) 0.0307(11) 0.0071(9) 0.0039(8) 0.0007(8)
C24 0.0276(11) 0.0324(12) 0.0453(14) 0.0137(10) 0.0173(10) 0.0054(9)
C25 0.0548(17) 0.0444(15) 0.0450(15) 0.0088(12) 0.0270(13) 0.0118(12)
C26 0.0271(13) 0.0573(17) 0.080(2) 0.0298(16) 0.0190(14) 0.0064(12)
C27 0.0289(11) 0.0241(10) 0.0277(11) -0.0005(9) 0.0066(9) 0.0045(8)
C28 0.0338(13) 0.0375(13) 0.0414(14) 0.0014(11) 0.0121(11) 0.0078(10)
C29 0.0469(15) 0.0364(13) 0.0299(12) -0.0060(10) 0.0050(11) 0.0083(11)
C30 0.0180(9) 0.0271(10) 0.0230(10) 0.0021(8) 0.0043(8) 0.0012(8)
C31 0.0203(10) 0.0255(10) 0.0321(12) 0.0031(9) 0.0018(9) 0.0038(8)
C32 0.0267(11) 0.0374(13) 0.0307(12) 0.0090(10) -0.0037(9) 0.0009(9)
C33 0.0274(11) 0.0382(13) 0.0313(12) -0.0009(10) -0.0026(9) -0.0072(10)
C34 0.0226(10) 0.0270(11) 0.0303(11) 0.0034(9) 0.0024(9) -0.0058(8)
O1T 0.166(4) 0.152(4) 0.227(5) -0.018(4) 0.033(4) 0.003(3)
C1T 0.165(5) 0.129(5) 0.146(5) 0.056(4) 0.005(4) -0.019(4)
C2T 0.212(6) 0.205(6) 0.162(5) 0.025(5) 0.122(5) 0.010(5)
C3T 0.243(6) 0.083(3) 0.170(5) -0.047(3) 0.109(4) -0.015(4)
C4T 0.155(5) 0.104(4) 0.161(5) -0.023(4) 0.063(4) -0.040(3)

loop_
_atom_type_symbol
_atom_type_description
_atom_type_scat_dispersion_real
_atom_type_scat_dispersion_imag
_atom_type_scat_source
C C 0.0033 0.0016 'International Tables Vol C Tables 4.2.6.8 and 6.1.1.4'
H H 0.0000 0.0000 'International Tables Vol C Tables 4.2.6.8 and 6.1.1.4'
N N 0.0061 0.0033 'International Tables Vol C Tables 4.2.6.8 and 6.1.1.4'
O O 0.0106 0.0060 'International Tables Vol C Tables 4.2.6.8 and 6.1.1.4'
P P 0.1023 0.0942 'International Tables Vol C Tables 4.2.6.8 and 6.1.1.4'

loop_
_geom_angle_atom_site_label_1
_geom_angle_atom_site_label_2
_geom_angle_atom_site_label_3
_geom_angle
_geom_angle_site_symmetry_1
_geom_angle_site_symmetry_3
_geom_angle_publ_flag
N2 P1 N5 88.75(8) . . ?
N2 P1 C30 101.80(8) . . ?
N5 P1 C30 101.09(8) . . ?
C3 N2 C6 122.81(16) . . ?
C3 N2 P1 111.74(12) . . ?
C6 N2 P1 125.43(13) . . ?
C4 C3 N2 112.39(17) . . ?
C4 C3 H3 123.8 . . ?
N2 C3 H3 123.8 . . ?
C3 C4 N5 112.24(17) . . ?
C3 C4 H4 123.9 . . ?
N5 C4 H4 123.9 . . ?
C4 N5 C18 123.48(16) . . ?
C4 N5 P1 111.60(12) . . ?
C18 N5 P1 123.52(13) . . ?
C7 C6 C11 120.79(17) . . ?
C7 C6 N2 119.96(16) . . ?
C11 C6 N2 119.22(16) . . ?
C8 C7 C6 118.41(17) . . ?
C8 C7 C15 118.48(17) . . ?
C6 C7 C15 123.10(17) . . ?
C9 C8 C7 121.54(19) . . ?
C9 C8 H8 119.2 . . ?
C7 C8 H8 119.2 . . ?
C10 C9 C8 119.50(19) . . ?
C10 C9 H9 120.3 . . ?
C8 C9 H9 120.3 . . ?
C9 C10 C11 121.74(19) . . ?
C9 C10 H10 119.1 . . ?
C11 C10 H10 119.1 . . ?
C10 C11 C6 117.94(18) . . ?
C10 C11 C12 119.17(17) . . ?
C6 C11 C12 122.88(17) . . ?
C11 C12 C14 111.60(18) . . ?
C11 C12 C13 111.68(19) . . ?
C14 C12 C13 110.26(18) . . ?
C11 C12 H12 107.7 . . ?
C14 C12 H12 107.7 . . ?
C13 C12 H12 107.7 . . ?
C12 C13 H13A 109.5 . . ?
C12 C13 H13B 109.5 . . ?
H13A C13 H13B 109.5 . . ?
C12 C13 H13C 109.5 . . ?
H13A C13 H13C 109.5 . . ?
H13B C13 H13C 109.5 . . ?
C12 C14 H14A 109.5 . . ?
C12 C14 H14B 109.5 . . ?
H14A C14 H14B 109.5 . . ?
C12 C14 H14C 109.5 . . ?
H14A C14 H14C 109.5 . . ?
H14B C14 H14C 109.5 . . ?
C7 C15 C17 110.17(17) . . ?
C7 C15 C16 112.36(17) . . ?
C17 C15 C16 109.75(17) . . ?
C7 C15 H15 108.1 . . ?
C17 C15 H15 108.1 . . ?
C16 C15 H15 108.1 . . ?
C15 C16 H16A 109.5 . . ?
C15 C16 H16B 109.5 . . ?
H16A C16 H16B 109.5 . . ?
C15 C16 H16C 109.5 . . ?
H16A C16 H16C 109.5 . . ?
H16B C16 H16C 109.5 . . ?
C15 C17 H17A 109.5 . . ?
C15 C17 H17B 109.5 . . ?
H17A C17 H17B 109.5 . . ?
C15 C17 H17C 109.5 . . ?
H17A C17 H17C 109.5 . . ?
H17B C17 H17C 109.5 . . ?
C23 C18 C19 120.88(18) . . ?
C23 C18 N5 118.69(17) . . ?
C19 C18 N5 120.42(17) . . ?
C20 C19 C18 118.18(18) . . ?
C20 C19 C27 118.11(18) . . ?
C18 C19 C27 123.69(18) . . ?
C21 C20 C19 121.6(2) . . ?
C21 C20 H20 119.2 . . ?
C19 C20 H20 119.2 . . ?
C22 C21 C20 119.6(2) . . ?
C22 C21 H21 120.2 . . ?
C20 C21 H21 120.2 . . ?
C21 C22 C23 121.4(2) . . ?
C21 C22 H22 119.3 . . ?
C23 C22 H22 119.3 . . ?
C22 C23 C18 118.27(19) . . ?
C22 C23 C24 118.82(18) . . ?
C18 C23 C24 122.88(18) . . ?
C23 C24 C25 111.6(2) . . ?
C23 C24 C26 111.0(2) . . ?
C25 C24 C26 110.6(2) . . ?
C23 C24 H24 107.8 . . ?
C25 C24 H24 107.8 . . ?
C26 C24 H24 107.8 . . ?
C24 C25 H25A 109.5 . . ?
C24 C25 H25B 109.5 . . ?
H25A C25 H25B 109.5 . . ?
C24 C25 H25C 109.5 . . ?
H25A C25 H25C 109.5 . . ?
H25B C25 H25C 109.5 . . ?
C24 C26 H26A 109.5 . . ?
C24 C26 H26B 109.5 . . ?
H26A C26 H26B 109.5 . . ?
C24 C26 H26C 109.5 . . ?
H26A C26 H26C 109.5 . . ?
H26B C26 H26C 109.5 . . ?
C19 C27 C28 112.64(18) . . ?
C19 C27 C29 110.56(18) . . ?
C28 C27 C29 109.38(18) . . ?
C19 C27 H27 108.0 . . ?
C28 C27 H27 108.0 . . ?
C29 C27 H27 108.0 . . ?
C27 C28 H28A 109.5 . . ?
C27 C28 H28B 109.5 . . ?
H28A C28 H28B 109.5 . . ?
C27 C28 H28C 109.5 . . ?
H28A C28 H28C 109.5 . . ?
H28B C28 H28C 109.5 . . ?
C27 C29 H29A 109.5 . . ?
C27 C29 H29B 109.5 . . ?
H29A C29 H29B 109.5 . . ?
C27 C29 H29C 109.5 . . ?
H29A C29 H29C 109.5 . . ?
H29B C29 H29C 109.5 . . ?
C31 C30 C34 104.00(18) . . ?
C31 C30 P1 101.64(13) . . ?
C34 C30 P1 101.47(13) . . ?
C31 C30 H30 115.9 . . ?
C34 C30 H30 115.9 . . ?
P1 C30 H30 115.9 . . ?
C32 C31 C30 108.57(19) . . ?
C32 C31 H31 125.7 . . ?
C30 C31 H31 125.7 . . ?
C31 C32 C33 109.1(2) . . ?
C31 C32 H32 125.5 . . ?
C33 C32 H32 125.5 . . ?
C34 C33 C32 109.0(2) . . ?
C34 C33 H33 125.5 . . ?
C32 C33 H33 125.5 . . ?
C33 C34 C30 109.02(19) . . ?
C33 C34 H34 125.5 . . ?
C30 C34 H34 125.5 . . ?
C4T O1T C1T 101.0(6) . . ?
C2T C1T O1T 101.9(5) . . ?
C2T C1T H1T1 111.4 . . ?
O1T C1T H1T1 111.4 . . ?
C2T C1T H1T2 111.4 . . ?
O1T C1T H1T2 111.4 . . ?
H1T1 C1T H1T2 109.3 . . ?
C1T C2T C3T 108.5(5) . . ?
C1T C2T H2T1 110.0 . . ?
C3T C2T H2T1 110.0 . . ?
C1T C2T H2T2 110.0 . . ?
C3T C2T H2T2 110.0 . . ?
H2T1 C2T H2T2 108.4 . . ?
C4T C3T C2T 109.8(5) . . ?
C4T C3T H3T1 109.7 . . ?
C2T C3T H3T1 109.7 . . ?
C4T C3T H3T2 109.7 . . ?
C2T C3T H3T2 109.7 . . ?
H3T1 C3T H3T2 108.2 . . ?
C3T C4T O1T 105.4(5) . . ?
C3T C4T H4T1 110.7 . . ?
O1T C4T H4T1 110.7 . . ?
C3T C4T H4T2 110.7 . . ?
O1T C4T H4T2 110.7 . . ?
H4T1 C4T H4T2 108.8 . . ?

loop_
_geom_bond_atom_site_label_1
_geom_bond_atom_site_label_2
_geom_bond_distance
_geom_bond_site_symmetry_2
_geom_bond_publ_flag
P1 N2 1.7152(16) . ?
P1 N5 1.7239(17) . ?
P1 C30 1.949(2) . ?
N2 C3 1.413(2) . ?
N2 C6 1.433(2) . ?
C3 C4 1.332(3) . ?
C3 H3 0.9500 . ?
C4 N5 1.414(2) . ?
C4 H4 0.9500 . ?
N5 C18 1.432(2) . ?
C6 C7 1.408(3) . ?
C6 C11 1.416(3) . ?
C7 C8 1.389(3) . ?
C7 C15 1.525(3) . ?
C8 C9 1.385(3) . ?
C8 H8 0.9500 . ?
C9 C10 1.379(3) . ?
C9 H9 0.9500 . ?
C10 C11 1.393(3) . ?
C10 H10 0.9500 . ?
C11 C12 1.519(3) . ?
C12 C14 1.526(3) . ?
C12 C13 1.536(3) . ?
C12 H12 1.0000 . ?
C13 H13A 0.9800 . ?
C13 H13B 0.9800 . ?
C13 H13C 0.9800 . ?
C14 H14A 0.9800 . ?
C14 H14B 0.9800 . ?
C14 H14C 0.9800 . ?
C15 C17 1.534(3) . ?
C15 C16 1.535(3) . ?
C15 H15 1.0000 . ?
C16 H16A 0.9800 . ?
C16 H16B 0.9800 . ?
C16 H16C 0.9800 . ?
C17 H17A 0.9800 . ?
C17 H17B 0.9800 . ?
C17 H17C 0.9800 . ?
C18 C23 1.410(3) . ?
C18 C19 1.413(3) . ?
C19 C20 1.392(3) . ?
C19 C27 1.523(3) . ?
C20 C21 1.388(3) . ?
C20 H20 0.9500 . ?
C21 C22 1.381(3) . ?
C21 H21 0.9500 . ?
C22 C23 1.398(3) . ?
C22 H22 0.9500 . ?
C23 C24 1.521(3) . ?
C24 C25 1.532(4) . ?
C24 C26 1.533(3) . ?
C24 H24 1.0000 . ?
C25 H25A 0.9800 . ?
C25 H25B 0.9800 . ?
C25 H25C 0.9800 . ?
C26 H26A 0.9800 . ?
C26 H26B 0.9800 . ?
C26 H26C 0.9800 . ?
C27 C28 1.536(3) . ?
C27 C29 1.536(3) . ?
C27 H27 1.0000 . ?
C28 H28A 0.9800 . ?
C28 H28B 0.9800 . ?
C28 H28C 0.9800 . ?
C29 H29A 0.9800 . ?
C29 H29B 0.9800 . ?
C29 H29C 0.9800 . ?
C30 C31 1.472(3) . ?
C30 C34 1.472(3) . ?
C30 H30 1.0000 . ?
C31 C32 1.356(3) . ?
C31 H31 0.9500 . ?
C32 C33 1.438(3) . ?
C32 H32 0.9500 . ?
C33 C34 1.346(3) . ?
C33 H33 0.9500 . ?
C34 H34 0.9500 . ?
O1T C4T 1.490(6) . ?
O1T C1T 1.529(7) . ?
C1T C2T 1.417(7) . ?
C1T H1T1 0.9900 . ?
C1T H1T2 0.9900 . ?
C2T C3T 1.427(6) . ?
C2T H2T1 0.9900 . ?
C2T H2T2 0.9900 . ?
C3T C4T 1.291(6) . ?
C3T H3T1 0.9900 . ?
C3T H3T2 0.9900 . ?
C4T H4T1 0.9900 . ?
C4T H4T2 0.9900 . ?

loop_
_geom_torsion_atom_site_label_1
_geom_torsion_atom_site_label_2
_geom_torsion_atom_site_label_3
_geom_torsion_atom_site_label_4
_geom_torsion
_geom_torsion_site_symmetry_1
_geom_torsion_site_symmetry_2
_geom_torsion_site_symmetry_3
_geom_torsion_site_symmetry_4
_geom_torsion_publ_flag
N5 P1 N2 C3 16.43(13) . . . . ?
C30 P1 N2 C3 -84.64(14) . . . . ?
N5 P1 N2 C6 -165.14(15) . . . . ?
C30 P1 N2 C6 93.79(15) . . . . ?
C6 N2 C3 C4 168.34(16) . . . . ?
P1 N2 C3 C4 -13.18(19) . . . . ?
N2 C3 C4 N5 0.9(2) . . . . ?
C3 C4 N5 C18 178.56(16) . . . . ?
C3 C4 N5 P1 11.7(2) . . . . ?
N2 P1 N5 C4 -15.92(13) . . . . ?
C30 P1 N5 C4 85.86(14) . . . . ?
N2 P1 N5 C18 177.20(15) . . . . ?
C30 P1 N5 C18 -81.02(15) . . . . ?
C3 N2 C6 C7 62.8(2) . . . . ?
P1 N2 C6 C7 -115.42(18) . . . . ?
C3 N2 C6 C11 -115.2(2) . . . . ?
P1 N2 C6 C11 66.5(2) . . . . ?
C11 C6 C7 C8 -0.7(3) . . . . ?
N2 C6 C7 C8 -178.69(18) . . . . ?
C11 C6 C7 C15 177.76(19) . . . . ?
N2 C6 C7 C15 -0.3(3) . . . . ?
C6 C7 C8 C9 -1.8(3) . . . . ?
C15 C7 C8 C9 179.7(2) . . . . ?
C7 C8 C9 C10 2.2(4) . . . . ?
C8 C9 C10 C11 0.0(4) . . . . ?
C9 C10 C11 C6 -2.4(3) . . . . ?
C9 C10 C11 C12 176.5(2) . . . . ?
C7 C6 C11 C10 2.7(3) . . . . ?
N2 C6 C11 C10 -179.26(18) . . . . ?
C7 C6 C11 C12 -176.11(19) . . . . ?
N2 C6 C11 C12 1.9(3) . . . . ?
C10 C11 C12 C14 73.2(3) . . . . ?
C6 C11 C12 C14 -108.0(2) . . . . ?
C10 C11 C12 C13 -50.8(3) . . . . ?
C6 C11 C12 C13 128.0(2) . . . . ?
C8 C7 C15 C17 71.3(2) . . . . ?
C6 C7 C15 C17 -107.1(2) . . . . ?
C8 C7 C15 C16 -51.4(3) . . . . ?
C6 C7 C15 C16 130.2(2) . . . . ?
C4 N5 C18 C23 126.5(2) . . . . ?
P1 N5 C18 C23 -68.2(2) . . . . ?
C4 N5 C18 C19 -54.8(3) . . . . ?
P1 N5 C18 C19 110.51(19) . . . . ?
C23 C18 C19 C20 0.0(3) . . . . ?
N5 C18 C19 C20 -178.67(19) . . . . ?
C23 C18 C19 C27 -178.5(2) . . . . ?
N5 C18 C19 C27 2.8(3) . . . . ?
C18 C19 C20 C21 2.6(3) . . . . ?
C27 C19 C20 C21 -178.8(2) . . . . ?
C19 C20 C21 C22 -2.8(4) . . . . ?
C20 C21 C22 C23 0.3(4) . . . . ?
C21 C22 C23 C18 2.2(3) . . . . ?
C21 C22 C23 C24 -176.0(2) . . . . ?
C19 C18 C23 C22 -2.3(3) . . . . ?
N5 C18 C23 C22 176.35(19) . . . . ?
C19 C18 C23 C24 175.8(2) . . . . ?
N5 C18 C23 C24 -5.5(3) . . . . ?
C22 C23 C24 C25 -69.9(3) . . . . ?
C18 C23 C24 C25 112.0(2) . . . . ?
C22 C23 C24 C26 53.9(3) . . . . ?
C18 C23 C24 C26 -124.1(2) . . . . ?
C20 C19 C27 C28 49.1(3) . . . . ?
C18 C19 C27 C28 -132.4(2) . . . . ?
C20 C19 C27 C29 -73.6(2) . . . . ?
C18 C19 C27 C29 104.9(2) . . . . ?
N2 P1 C30 C31 173.02(13) . . . . ?
N5 P1 C30 C31 81.97(15) . . . . ?
N2 P1 C30 C34 -79.90(15) . . . . ?
N5 P1 C30 C34 -170.94(13) . . . . ?
C34 C30 C31 C32 -5.4(2) . . . . ?
P1 C30 C31 C32 99.68(17) . . . . ?
C30 C31 C32 C33 3.6(2) . . . . ?
C31 C32 C33 C34 -0.1(3) . . . . ?
C32 C33 C34 C30 -3.4(2) . . . . ?
C31 C30 C34 C33 5.4(2) . . . . ?
P1 C30 C34 C33 -99.84(18) . . . . ?
C4T O1T C1T C2T -29.1(7) . . . . ?
O1T C1T C2T C3T 13.5(9) . . . . ?
C1T C2T C3T C4T 10.2(11) . . . . ?
C2T C3T C4T O1T -30.0(10) . . . . ?
C1T O1T C4T C3T 36.8(8) . . . . ?

loop_
_cod_related_entry_id
_cod_related_entry_database
_cod_related_entry_code
1 ChemSpider 21143891
